data_2244150
loop_
_publ_author_name
'Mu\~noz S\'anchez, Gaby M.'
'Zdilla, Michael J.'

_publ_section_title
;
 Crystal structure of
 <i>N</i>-butyl-2,3-bis(dicyclohexylamino)cyclopropeniminium chloride
 benzene monosolvate
;
_journal_coeditor_code JQ2013
_journal_issue 9
_journal_name_full 'Acta Crystallographica Section E'
_journal_page_first
;
;
_journal_paper_doi 10.1107/S2056989022008076
_journal_volume 78
_journal_year 2022
_chemical_formula_iupac 'C31 H54 N3 +, Cl -, C6 H6'
_chemical_formula_moiety 'C31 H54 N3 +, Cl -, C6 H6'
_chemical_formula_sum 'C37 H60 Cl N3'
_chemical_formula_weight 582.33
_chemical_melting_point 356
_chemical_name_systematic
;
<i>N</i>-Butyl-2,3-bis(dicyclohexylamino)cyclopropeniminium
chloride benzene monosolvate
;
_space_group_crystal_system monoclinic
_space_group_IT_number 14
_space_group_name_Hall '-P 2yn'
_space_group_name_H-M_alt 'P 1 21/n 1'
_atom_sites_solution_hydrogens mixed
_atom_sites_solution_primary dual
_atom_sites_solution_secondary difmap
_audit_creation_method
;
Olex2 1.5
(compiled 2022.04.07 svn.rca3783a0 for OlexSys, GUI svn.r6498)
;
_cell_angle_alpha 90
_cell_angle_beta 104.164(7)
_cell_angle_gamma 90
_cell_formula_units_Z 4
_cell_length_a 12.253(3)
_cell_length_b 22.699(7)
_cell_length_c 12.884(3)
_cell_measurement_reflns_used 9959
_cell_measurement_temperature 100.0
_cell_measurement_theta_max 29.60
_cell_measurement_theta_min 2.64
_cell_volume 3474.5(16)
_computing_cell_refinement
;
SAINT (Bruker, 2008)
;
_computing_data_collection
;
<i>COSMO</i> and XPREP (Bruker, 2008)
;
_computing_data_reduction
;
SAINT (Bruker, 2008)
;
_computing_molecular_graphics
;
<i>OLEX2</i> (Dolomanov <i>et al.</i>,  2009)
;
_computing_publication_material
;
<i>OLEX2</i> (Dolomanov <i>et al.</i>,  2009)
;
_computing_structure_refinement
;
SHELXL  (Sheldrick, 2015b)
;
_computing_structure_solution
;
SHELXT (Sheldrick, 2015a)
;
_diffrn_ambient_temperature 100.15
_diffrn_detector_area_resol_mean 10.417
_diffrn_measured_fraction_theta_full 0.968
_diffrn_measured_fraction_theta_max 0.976
_diffrn_measurement_device_type 'Bruker D8 Quest Photon 100'
_diffrn_measurement_method '\f and \w scans'
_diffrn_radiation_type MoK\a
_diffrn_radiation_wavelength 0.71076
_diffrn_reflns_av_R_equivalents 0.0440
_diffrn_reflns_av_unetI/netI 0.0322
_diffrn_reflns_limit_h_max 14
_diffrn_reflns_limit_h_min -16
_diffrn_reflns_limit_k_max 29
_diffrn_reflns_limit_k_min -29
_diffrn_reflns_limit_l_max 16
_diffrn_reflns_limit_l_min -16
_diffrn_reflns_number 48756
_diffrn_reflns_theta_full 25.243
_diffrn_reflns_theta_max 27.878
_diffrn_reflns_theta_min 2.639
_diffrn_source 'sealed tube'
_exptl_absorpt_coefficient_mu 0.138
_exptl_absorpt_correction_T_max 0.7459
_exptl_absorpt_correction_T_min 0.6619
_exptl_absorpt_correction_type multi-scan
_exptl_absorpt_process_details
;
(SADABS; Krause <i>et al.</i>,  2015)
;
_exptl_crystal_colour colourless
_exptl_crystal_density_diffrn 1.113
_exptl_crystal_description chunk
_exptl_crystal_F_000 1280
_exptl_crystal_size_max 0.547
_exptl_crystal_size_mid 0.529
_exptl_crystal_size_min 0.164
_refine_diff_density_max 0.546
_refine_diff_density_min -0.403
_refine_ls_extinction_coef 0.0081(7)
_refine_ls_extinction_expression Fc^*^=kFc[1+0.001xFc^2^\l^3^/sin(2\q)]^-1/4^
_refine_ls_extinction_method
;
SHELXL2018/3 (Sheldrick 2015b)
;
_refine_ls_goodness_of_fit_ref 1.019
_refine_ls_hydrogen_treatment mixed
_refine_ls_matrix_type full
_refine_ls_number_parameters 385
_refine_ls_number_reflns 8072
_refine_ls_number_restraints 6
_refine_ls_restrained_S_all 1.019
_refine_ls_R_factor_all 0.0708
_refine_ls_R_factor_gt 0.0548
_refine_ls_shift/su_max 0.001
_refine_ls_shift/su_mean 0.000
_refine_ls_structure_factor_coef Fsqd
_refine_ls_weighting_details 'w=1/[\s^2^(Fo^2^)+(0.0605P)^2^+2.3777P] where P=(Fo^2^+2Fc^2^)/3'
_refine_ls_weighting_scheme calc
_refine_ls_wR_factor_gt 0.1260
_refine_ls_wR_factor_ref 0.1362
_reflns_number_gt 6516
_reflns_number_total 8072
_reflns_threshold_expression 'I > 2\s(I)'
_cod_data_source_file jq2013sup1.cif
_cod_data_source_block I
_cod_original_cell_volume 3474.6(16)
_cod_database_code 2244150
_shelx_space_group_comment
;
The symmetry employed for this shelxl refinement is uniquely defined
by the following loop, which should always be used as a source of
symmetry information in preference to the above space-group names.
They are only intended as comments.
;
_shelx_estimated_absorpt_t_min 0.928
_shelx_estimated_absorpt_t_max 0.978

loop_
_space_group_symop_operation_xyz
'x, y, z'
'-x+1/2, y+1/2, -z+1/2'
'-x, -y, -z'
'x-1/2, -y-1/2, z-1/2'

loop_
_atom_site_type_symbol
_atom_site_label
_atom_site_fract_x
_atom_site_fract_y
_atom_site_fract_z
_atom_site_U_iso_or_equiv
_atom_site_adp_type
_atom_site_calc_flag
_atom_site_occupancy
_atom_site_disorder_assembly
_atom_site_disorder_group
Cl Cl1 0.44296(4) 0.74552(2) 0.69373(3) 0.03152(13) Uani d 1 . .
N N1 0.36809(13) 0.61997(7) 0.64021(11) 0.0287(3) Uani d 1 . .
N N2 0.28059(11) 0.47671(6) 0.52228(11) 0.0214(3) Uani d 1 . .
N N3 0.16710(10) 0.61804(5) 0.38294(10) 0.0153(3) Uani d 1 . .
C C1 0.30625(12) 0.58844(7) 0.56140(12) 0.0187(3) Uani d 1 . .
C C2 0.27226(12) 0.53505(7) 0.51360(11) 0.0161(3) Uani d 1 . .
C C3 0.23000(12) 0.58703(6) 0.46257(11) 0.0152(3) Uani d 1 . .
C C4 0.42658(14) 0.59655(8) 0.74386(13) 0.0258(4) Uani d 1 . .
H H4A 0.482194 0.625847 0.781488 0.031 Uiso calc 1 . .
H H4B 0.468020 0.560497 0.733256 0.031 Uiso calc 1 . .
C C5 0.34533(15) 0.58187(9) 0.81298(14) 0.0297(4) Uani d 1 . .
H H5A 0.299691 0.617193 0.818508 0.036 Uiso calc 1 . .
H H5B 0.293374 0.550454 0.777551 0.036 Uiso calc 1 . .
C C6 0.40470(18) 0.56176(11) 0.92421(15) 0.0417(5) Uani d 1 . .
H H6AA 0.453690 0.528001 0.917569 0.050 Uiso calc 0.71(3) A 1
H H6AB 0.454139 0.594103 0.959793 0.050 Uiso calc 0.71(3) A 1
H H6BC 0.463745 0.589993 0.959547 0.050 Uiso calc 0.29(3) A 2
H H6BD 0.438414 0.522186 0.923334 0.050 Uiso calc 0.29(3) A 2
C C7 0.3303(10) 0.5437(7) 0.9956(7) 0.053(2) Uani d 0.71(3) A 1
H H7A 0.376946 0.531504 1.065397 0.079 Uiso calc 0.71(3) A 1
H H7B 0.282871 0.577033 1.005181 0.079 Uiso calc 0.71(3) A 1
H H7C 0.282420 0.510733 0.962831 0.079 Uiso calc 0.71(3) A 1
C C7A 0.302(2) 0.5607(13) 0.980(2) 0.052(3) Uani d 0.29(3) A 2
H H7AA 0.329164 0.548113 1.055049 0.079 Uiso calc 0.29(3) A 2
H H7AB 0.269538 0.600292 0.978288 0.079 Uiso calc 0.29(3) A 2
H H7AC 0.244456 0.533150 0.942430 0.079 Uiso calc 0.29(3) A 2
C C8 0.36221(13) 0.45256(7) 0.61774(12) 0.0217(3) Uani d 1 . .
H H8 0.381382 0.485489 0.670631 0.026 Uiso calc 1 . .
C C9 0.47084(15) 0.43290(10) 0.59447(16) 0.0353(4) Uani d 1 . .
H H9A 0.502862 0.465328 0.559880 0.042 Uiso calc 1 . .
H H9B 0.456679 0.398984 0.544653 0.042 Uiso calc 1 . .
C C10 0.55473(15) 0.41505(11) 0.69901(17) 0.0402(5) Uani d 1 . .
H H10A 0.624144 0.399694 0.682382 0.048 Uiso calc 1 . .
H H10B 0.575268 0.450269 0.744965 0.048 Uiso calc 1 . .
C C11 0.50711(16) 0.36903(8) 0.75884(15) 0.0304(4) Uani d 1 . .
H H11A 0.560159 0.362242 0.829220 0.036 Uiso calc 1 . .
H H11B 0.499093 0.331562 0.718347 0.036 Uiso calc 1 . .
C C12 0.39465(16) 0.38660(12) 0.77577(17) 0.0443(6) Uani d 1 . .
H H12A 0.404691 0.420050 0.826542 0.053 Uiso calc 1 . .
H H12B 0.362632 0.353219 0.807993 0.053 Uiso calc 1 . .
C C13 0.31273(15) 0.40433(13) 0.67130(17) 0.0502(7) Uani d 1 . .
H H13A 0.295939 0.369777 0.623135 0.060 Uiso calc 1 . .
H H13B 0.241307 0.418020 0.686061 0.060 Uiso calc 1 . .
C C14 0.22900(14) 0.43733(7) 0.43423(12) 0.0228(3) Uani d 1 . .
H H14 0.251060 0.396403 0.459615 0.027 Uiso calc 1 . .
C C15 0.10137(15) 0.43961(8) 0.40904(14) 0.0294(4) Uani d 1 . .
H H15A 0.075663 0.480402 0.389687 0.035 Uiso calc 1 . .
H H15B 0.075736 0.428155 0.473345 0.035 Uiso calc 1 . .
C C16 0.04928(19) 0.39800(10) 0.31628(16) 0.0421(5) Uani d 1 . .
H H16A 0.065028 0.356690 0.339859 0.051 Uiso calc 1 . .
H H16B -0.033395 0.403439 0.296143 0.051 Uiso calc 1 . .
C C17 0.09633(19) 0.40960(8) 0.21891(15) 0.0388(5) Uani d 1 . .
H H17A 0.064423 0.380550 0.162311 0.047 Uiso calc 1 . .
H H17B 0.073038 0.449374 0.190386 0.047 Uiso calc 1 . .
C C18 0.2230(2) 0.40551(9) 0.24633(15) 0.0404(5) Uani d 1 . .
H H18A 0.250416 0.415061 0.182158 0.048 Uiso calc 1 . .
H H18B 0.246121 0.364657 0.268072 0.048 Uiso calc 1 . .
C C19 0.27602(15) 0.44745(8) 0.33640(13) 0.0281(4) Uani d 1 . .
H H19A 0.261060 0.488590 0.311459 0.034 Uiso calc 1 . .
H H19B 0.358567 0.441498 0.356404 0.034 Uiso calc 1 . .
C C20 0.10054(12) 0.59000(6) 0.28437(11) 0.0154(3) Uani d 1 . .
H H20 0.121932 0.547404 0.287367 0.018 Uiso calc 1 . .
C C21 -0.02557(12) 0.59316(7) 0.27777(12) 0.0208(3) Uani d 1 . .
H H21A -0.048940 0.634910 0.277906 0.025 Uiso calc 1 . .
H H21B -0.041475 0.573704 0.341256 0.025 Uiso calc 1 . .
C C22 -0.09312(14) 0.56299(8) 0.17598(14) 0.0270(4) Uani d 1 . .
H H22A -0.076043 0.520300 0.179794 0.032 Uiso calc 1 . .
H H22B -0.174555 0.567825 0.170890 0.032 Uiso calc 1 . .
C C23 -0.06516(14) 0.58893(8) 0.07659(13) 0.0273(4) Uani d 1 . .
H H23A -0.106868 0.567204 0.012491 0.033 Uiso calc 1 . .
H H23B -0.089479 0.630630 0.068675 0.033 Uiso calc 1 . .
C C24 0.06045(14) 0.58532(8) 0.08384(12) 0.0232(3) Uani d 1 . .
H H24A 0.076785 0.604027 0.019878 0.028 Uiso calc 1 . .
H H24B 0.083535 0.543480 0.085098 0.028 Uiso calc 1 . .
C C25 0.12775(12) 0.61616(7) 0.18448(12) 0.0188(3) Uani d 1 . .
H H25A 0.109634 0.658734 0.180255 0.023 Uiso calc 1 . .
H H25B 0.209217 0.611798 0.189237 0.023 Uiso calc 1 . .
C C26 0.15551(12) 0.68225(6) 0.39646(12) 0.0155(3) Uani d 1 . .
H H26 0.099398 0.696644 0.331400 0.019 Uiso calc 1 . .
C C27 0.10861(13) 0.69733(7) 0.49275(12) 0.0198(3) Uani d 1 . .
H H27A 0.037198 0.675821 0.487607 0.024 Uiso calc 1 . .
H H27B 0.162771 0.684987 0.559541 0.024 Uiso calc 1 . .
C C28 0.08784(14) 0.76347(7) 0.49579(14) 0.0235(3) Uani d 1 . .
H H28A 0.028444 0.774989 0.432041 0.028 Uiso calc 1 . .
H H28B 0.060970 0.773161 0.560235 0.028 Uiso calc 1 . .
C C29 0.19481(14) 0.79815(7) 0.49779(14) 0.0258(3) Uani d 1 . .
H H29A 0.251074 0.790334 0.565857 0.031 Uiso calc 1 . .
H H29B 0.177627 0.840825 0.494357 0.031 Uiso calc 1 . .
C C30 0.24396(14) 0.78122(7) 0.40405(14) 0.0236(3) Uani d 1 . .
H H30A 0.315816 0.802469 0.410204 0.028 Uiso calc 1 . .
H H30B 0.191359 0.793486 0.336272 0.028 Uiso calc 1 . .
C C31 0.26484(12) 0.71506(7) 0.40078(12) 0.0190(3) Uani d 1 . .
H H31A 0.292722 0.705234 0.336957 0.023 Uiso calc 1 . .
H H31B 0.322722 0.703020 0.465293 0.023 Uiso calc 1 . .
C C1S 0.68908(19) 0.74647(9) 0.54411(18) 0.0396(5) Uani d 1 . .
H H1S 0.696225 0.738475 0.617844 0.048 Uiso calc 1 . .
C C2S 0.78338(18) 0.74472(10) 0.5024(2) 0.0445(5) Uani d 1 . .
H H2S 0.855070 0.735644 0.547561 0.053 Uiso calc 1 . .
C C3S 0.77266(19) 0.75618(10) 0.3953(2) 0.0430(5) Uani d 1 . .
H H3S 0.836697 0.754721 0.366155 0.052 Uiso calc 1 . .
C C4S 0.6681(2) 0.76980(9) 0.33078(18) 0.0414(5) Uani d 1 . .
H H4S 0.660378 0.777832 0.256966 0.050 Uiso calc 1 . .
C C5S 0.57486(18) 0.77183(9) 0.37275(18) 0.0390(5) Uani d 1 . .
H H5S 0.503360 0.781612 0.327955 0.047 Uiso calc 1 . .
C C6S 0.58513(17) 0.75981(8) 0.47859(18) 0.0367(4) Uani d 1 . .
H H6S 0.520582 0.760638 0.507068 0.044 Uiso calc 1 . .
H H1 0.3710(18) 0.6567(11) 0.6337(18) 0.035(6) Uiso d 1 . .

loop_
_atom_site_aniso_label
_atom_site_aniso_U_11
_atom_site_aniso_U_22
_atom_site_aniso_U_33
_atom_site_aniso_U_12
_atom_site_aniso_U_13
_atom_site_aniso_U_23
Cl1 0.0369(2) 0.0277(2) 0.0232(2) -0.01656(17) -0.00559(16) -0.00049(16)
N1 0.0371(8) 0.0193(7) 0.0193(7) -0.0048(6) -0.0128(6) 0.0002(6)
N2 0.0270(7) 0.0164(6) 0.0174(6) 0.0060(5) -0.0013(5) -0.0020(5)
N3 0.0169(6) 0.0138(6) 0.0123(6) 0.0014(5) -0.0021(5) -0.0010(5)
C1 0.0179(7) 0.0185(7) 0.0166(7) 0.0012(6) -0.0017(6) 0.0013(6)
C2 0.0153(6) 0.0185(7) 0.0129(6) 0.0028(5) 0.0003(5) -0.0009(5)
C3 0.0142(6) 0.0168(7) 0.0138(7) -0.0005(5) 0.0017(5) -0.0023(5)
C4 0.0286(8) 0.0260(8) 0.0159(7) -0.0020(7) -0.0081(6) 0.0003(6)
C5 0.0251(8) 0.0343(10) 0.0262(9) 0.0035(7) -0.0007(7) -0.0116(7)
C6 0.0414(11) 0.0616(14) 0.0217(9) -0.0093(10) 0.0068(8) -0.0050(9)
C7 0.044(4) 0.091(6) 0.026(3) -0.019(3) 0.012(2) -0.012(3)
C7A 0.047(7) 0.085(8) 0.029(5) -0.024(5) 0.016(5) -0.017(5)
C8 0.0245(8) 0.0200(7) 0.0167(7) 0.0071(6) -0.0023(6) -0.0010(6)
C9 0.0238(8) 0.0507(12) 0.0337(10) 0.0075(8) 0.0112(7) 0.0191(9)
C10 0.0218(8) 0.0586(13) 0.0395(11) 0.0113(8) 0.0063(8) 0.0230(10)
C11 0.0353(9) 0.0249(9) 0.0254(9) 0.0039(7) -0.0033(7) 0.0046(7)
C12 0.0296(9) 0.0728(16) 0.0298(10) 0.0027(10) 0.0060(8) 0.0271(10)
C13 0.0189(8) 0.102(2) 0.0284(10) -0.0030(10) 0.0027(7) 0.0339(12)
C14 0.0334(8) 0.0158(7) 0.0166(7) -0.0001(6) 0.0011(6) -0.0021(6)
C15 0.0323(9) 0.0330(9) 0.0198(8) -0.0072(7) 0.0003(7) 0.0049(7)
C16 0.0522(12) 0.0348(10) 0.0292(10) -0.0185(9) -0.0096(9) 0.0069(8)
C17 0.0635(13) 0.0220(9) 0.0205(8) -0.0053(9) -0.0096(8) -0.0035(7)
C18 0.0667(14) 0.0304(10) 0.0201(8) 0.0127(9) 0.0030(9) -0.0075(7)
C19 0.0349(9) 0.0287(9) 0.0205(8) 0.0107(7) 0.0063(7) -0.0022(7)
C20 0.0157(6) 0.0151(7) 0.0127(6) 0.0023(5) -0.0013(5) -0.0021(5)
C21 0.0162(7) 0.0268(8) 0.0178(7) -0.0023(6) 0.0007(6) -0.0062(6)
C22 0.0175(7) 0.0349(9) 0.0251(8) -0.0024(7) -0.0015(6) -0.0099(7)
C23 0.0243(8) 0.0332(9) 0.0182(8) 0.0062(7) -0.0069(6) -0.0058(7)
C24 0.0270(8) 0.0277(8) 0.0129(7) 0.0058(7) 0.0010(6) -0.0021(6)
C25 0.0172(7) 0.0231(8) 0.0151(7) 0.0043(6) 0.0019(6) 0.0003(6)
C26 0.0170(6) 0.0125(7) 0.0152(7) 0.0013(5) 0.0005(5) -0.0006(5)
C27 0.0213(7) 0.0195(7) 0.0185(7) -0.0010(6) 0.0046(6) -0.0036(6)
C28 0.0232(8) 0.0216(8) 0.0248(8) 0.0012(6) 0.0042(6) -0.0067(6)
C29 0.0271(8) 0.0170(7) 0.0295(9) -0.0017(6) -0.0001(7) -0.0053(6)
C30 0.0243(8) 0.0164(7) 0.0281(8) -0.0035(6) 0.0024(6) 0.0031(6)
C31 0.0188(7) 0.0183(7) 0.0191(7) -0.0014(6) 0.0032(6) 0.0014(6)
C1S 0.0548(12) 0.0281(10) 0.0371(11) -0.0012(9) 0.0135(9) 0.0017(8)
C2S 0.0348(10) 0.0405(12) 0.0554(14) 0.0020(9) 0.0056(10) 0.0035(10)
C3S 0.0394(11) 0.0378(11) 0.0574(14) -0.0094(9) 0.0229(10) -0.0042(10)
C4S 0.0584(13) 0.0277(10) 0.0389(11) -0.0127(9) 0.0137(10) -0.0011(8)
C5S 0.0381(10) 0.0241(9) 0.0500(12) -0.0007(8) 0.0010(9) -0.0026(9)
C6S 0.0341(10) 0.0261(9) 0.0532(13) -0.0018(7) 0.0171(9) -0.0077(8)

loop_
_atom_type_symbol
_atom_type_description
_atom_type_scat_dispersion_real
_atom_type_scat_dispersion_imag
_atom_type_scat_source
C C 0.0033 0.0016 'International Tables Vol C Tables 4.2.6.8 and 6.1.1.4'
H H 0.0000 0.0000 'International Tables Vol C Tables 4.2.6.8 and 6.1.1.4'
Cl Cl 0.1484 0.1585 'International Tables Vol C Tables 4.2.6.8 and 6.1.1.4'
N N 0.0061 0.0033 'International Tables Vol C Tables 4.2.6.8 and 6.1.1.4'

loop_
_geom_angle_atom_site_label_1
_geom_angle_atom_site_label_2
_geom_angle_atom_site_label_3
_geom_angle_site_symmetry_1
_geom_angle_site_symmetry_3
_geom_angle
_geom_angle_publ_flag
C1 N1 C4 . . 124.75(15) ?
C1 N1 H1 . . 119.5(16) ?
C4 N1 H1 . . 115.5(16) ?
C2 N2 C8 . . 117.30(13) ?
C2 N2 C14 . . 122.26(13) ?
C14 N2 C8 . . 119.49(13) ?
C3 N3 C20 . . 122.13(12) ?
C3 N3 C26 . . 119.14(12) ?
C20 N3 C26 . . 118.54(11) ?
N1 C1 C2 . . 151.11(15) ?
N1 C1 C3 . . 148.47(15) ?
C2 C1 C3 . . 60.37(11) ?
N2 C2 C1 . . 146.06(14) ?
N2 C2 C3 . . 153.88(14) ?
C1 C2 C3 . . 60.04(11) ?
N3 C3 C1 . . 146.57(14) ?
N3 C3 C2 . . 153.84(14) ?
C1 C3 C2 . . 59.59(11) ?
N1 C4 H4A . . 109.3 ?
N1 C4 H4B . . 109.3 ?
N1 C4 C5 . . 111.76(15) ?
H4A C4 H4B . . 107.9 ?
C5 C4 H4A . . 109.3 ?
C5 C4 H4B . . 109.3 ?
C4 C5 H5A . . 109.0 ?
C4 C5 H5B . . 109.0 ?
H5A C5 H5B . . 107.8 ?
C6 C5 C4 . . 112.84(15) ?
C6 C5 H5A . . 109.0 ?
C6 C5 H5B . . 109.0 ?
C5 C6 H6AA . . 108.3 ?
C5 C6 H6AB . . 108.3 ?
C5 C6 H6BC . . 111.6 ?
C5 C6 H6BD . . 111.6 ?
C5 C6 C7A . . 100.6(11) ?
H6AA C6 H6AB . . 107.4 ?
H6BC C6 H6BD . . 109.4 ?
C7 C6 C5 . . 116.1(5) ?
C7 C6 H6AA . . 108.3 ?
C7 C6 H6AB . . 108.3 ?
C7A C6 H6BC . . 111.6 ?
C7A C6 H6BD . . 111.6 ?
C6 C7 H7A . . 109.5 ?
C6 C7 H7B . . 109.5 ?
C6 C7 H7C . . 109.5 ?
H7A C7 H7B . . 109.5 ?
H7A C7 H7C . . 109.5 ?
H7B C7 H7C . . 109.5 ?
C6 C7A H7AA . . 109.5 ?
C6 C7A H7AB . . 109.5 ?
C6 C7A H7AC . . 109.5 ?
H7AA C7A H7AB . . 109.5 ?
H7AA C7A H7AC . . 109.5 ?
H7AB C7A H7AC . . 109.5 ?
N2 C8 H8 . . 106.6 ?
N2 C8 C9 . . 113.20(14) ?
N2 C8 C13 . . 112.58(14) ?
C9 C8 H8 . . 106.6 ?
C13 C8 H8 . . 106.6 ?
C13 C8 C9 . . 110.67(16) ?
C8 C9 H9A . . 109.7 ?
C8 C9 H9B . . 109.7 ?
C8 C9 C10 . . 109.82(15) ?
H9A C9 H9B . . 108.2 ?
C10 C9 H9A . . 109.7 ?
C10 C9 H9B . . 109.7 ?
C9 C10 H10A . . 109.2 ?
C9 C10 H10B . . 109.2 ?
H10A C10 H10B . . 107.9 ?
C11 C10 C9 . . 111.95(16) ?
C11 C10 H10A . . 109.2 ?
C11 C10 H10B . . 109.2 ?
C10 C11 H11A . . 109.2 ?
C10 C11 H11B . . 109.2 ?
C10 C11 C12 . . 112.11(16) ?
H11A C11 H11B . . 107.9 ?
C12 C11 H11A . . 109.2 ?
C12 C11 H11B . . 109.2 ?
C11 C12 H12A . . 109.3 ?
C11 C12 H12B . . 109.3 ?
C11 C12 C13 . . 111.82(17) ?
H12A C12 H12B . . 107.9 ?
C13 C12 H12A . . 109.3 ?
C13 C12 H12B . . 109.3 ?
C8 C13 C12 . . 110.27(17) ?
C8 C13 H13A . . 109.6 ?
C8 C13 H13B . . 109.6 ?
C12 C13 H13A . . 109.6 ?
C12 C13 H13B . . 109.6 ?
H13A C13 H13B . . 108.1 ?
N2 C14 H14 . . 106.5 ?
N2 C14 C15 . . 111.86(14) ?
N2 C14 C19 . . 111.73(14) ?
C15 C14 H14 . . 106.5 ?
C15 C14 C19 . . 113.31(14) ?
C19 C14 H14 . . 106.5 ?
C14 C15 H15A . . 109.5 ?
C14 C15 H15B . . 109.5 ?
C14 C15 C16 . . 110.85(17) ?
H15A C15 H15B . . 108.1 ?
C16 C15 H15A . . 109.5 ?
C16 C15 H15B . . 109.5 ?
C15 C16 H16A . . 109.3 ?
C15 C16 H16B . . 109.3 ?
H16A C16 H16B . . 108.0 ?
C17 C16 C15 . . 111.41(16) ?
C17 C16 H16A . . 109.3 ?
C17 C16 H16B . . 109.3 ?
C16 C17 H17A . . 109.3 ?
C16 C17 H17B . . 109.3 ?
H17A C17 H17B . . 107.9 ?
C18 C17 C16 . . 111.77(16) ?
C18 C17 H17A . . 109.3 ?
C18 C17 H17B . . 109.3 ?
C17 C18 H18A . . 109.4 ?
C17 C18 H18B . . 109.4 ?
C17 C18 C19 . . 111.36(16) ?
H18A C18 H18B . . 108.0 ?
C19 C18 H18A . . 109.4 ?
C19 C18 H18B . . 109.4 ?
C14 C19 H19A . . 109.4 ?
C14 C19 H19B . . 109.4 ?
C18 C19 C14 . . 111.05(16) ?
C18 C19 H19A . . 109.4 ?
C18 C19 H19B . . 109.4 ?
H19A C19 H19B . . 108.0 ?
N3 C20 H20 . . 107.4 ?
N3 C20 C21 . . 111.47(12) ?
N3 C20 C25 . . 111.67(12) ?
C21 C20 H20 . . 107.4 ?
C25 C20 H20 . . 107.4 ?
C25 C20 C21 . . 111.18(12) ?
C20 C21 H21A . . 109.5 ?
C20 C21 H21B . . 109.5 ?
C20 C21 C22 . . 110.73(13) ?
H21A C21 H21B . . 108.1 ?
C22 C21 H21A . . 109.5 ?
C22 C21 H21B . . 109.5 ?
C21 C22 H22A . . 109.4 ?
C21 C22 H22B . . 109.4 ?
H22A C22 H22B . . 108.0 ?
C23 C22 C21 . . 111.21(14) ?
C23 C22 H22A . . 109.4 ?
C23 C22 H22B . . 109.4 ?
C22 C23 H23A . . 109.4 ?
C22 C23 H23B . . 109.4 ?
H23A C23 H23B . . 108.0 ?
C24 C23 C22 . . 111.10(13) ?
C24 C23 H23A . . 109.4 ?
C24 C23 H23B . . 109.4 ?
C23 C24 H24A . . 109.5 ?
C23 C24 H24B . . 109.5 ?
C23 C24 C25 . . 110.84(13) ?
H24A C24 H24B . . 108.1 ?
C25 C24 H24A . . 109.5 ?
C25 C24 H24B . . 109.5 ?
C20 C25 H25A . . 109.5 ?
C20 C25 H25B . . 109.5 ?
C24 C25 C20 . . 110.73(13) ?
C24 C25 H25A . . 109.5 ?
C24 C25 H25B . . 109.5 ?
H25A C25 H25B . . 108.1 ?
N3 C26 H26 . . 106.8 ?
N3 C26 C27 . . 112.48(12) ?
N3 C26 C31 . . 112.18(12) ?
C27 C26 H26 . . 106.8 ?
C31 C26 H26 . . 106.8 ?
C31 C26 C27 . . 111.30(12) ?
C26 C27 H27A . . 109.7 ?
C26 C27 H27B . . 109.7 ?
H27A C27 H27B . . 108.2 ?
C28 C27 C26 . . 109.86(13) ?
C28 C27 H27A . . 109.7 ?
C28 C27 H27B . . 109.7 ?
C27 C28 H28A . . 109.4 ?
C27 C28 H28B . . 109.4 ?
H28A C28 H28B . . 108.0 ?
C29 C28 C27 . . 111.15(13) ?
C29 C28 H28A . . 109.4 ?
C29 C28 H28B . . 109.4 ?
C28 C29 H29A . . 109.4 ?
C28 C29 H29B . . 109.4 ?
C28 C29 C30 . . 111.18(13) ?
H29A C29 H29B . . 108.0 ?
C30 C29 H29A . . 109.4 ?
C30 C29 H29B . . 109.4 ?
C29 C30 H30A . . 109.3 ?
C29 C30 H30B . . 109.3 ?
C29 C30 C31 . . 111.80(13) ?
H30A C30 H30B . . 107.9 ?
C31 C30 H30A . . 109.3 ?
C31 C30 H30B . . 109.3 ?
C26 C31 C30 . . 109.30(12) ?
C26 C31 H31A . . 109.8 ?
C26 C31 H31B . . 109.8 ?
C30 C31 H31A . . 109.8 ?
C30 C31 H31B . . 109.8 ?
H31A C31 H31B . . 108.3 ?
C2S C1S H1S . . 120.0 ?
C6S C1S H1S . . 120.0 ?
C6S C1S C2S . . 120.1(2) ?
C1S C2S H2S . . 120.1 ?
C3S C2S C1S . . 119.8(2) ?
C3S C2S H2S . . 120.1 ?
C2S C3S H3S . . 120.3 ?
C2S C3S C4S . . 119.5(2) ?
C4S C3S H3S . . 120.3 ?
C3S C4S H4S . . 119.8 ?
C5S C4S C3S . . 120.4(2) ?
C5S C4S H4S . . 119.8 ?
C4S C5S H5S . . 119.9 ?
C6S C5S C4S . . 120.1(2) ?
C6S C5S H5S . . 119.9 ?
C1S C6S H6S . . 120.0 ?
C5S C6S C1S . . 120.05(19) ?
C5S C6S H6S . . 120.0 ?

loop_
_geom_bond_atom_site_label_1
_geom_bond_atom_site_label_2
_geom_bond_site_symmetry_2
_geom_bond_distance
_geom_bond_publ_flag
N1 C1 . 1.319(2) ?
N1 C4 . 1.453(2) ?
N1 H1 . 0.84(2) ?
N2 C2 . 1.331(2) ?
N2 C8 . 1.4872(19) ?
N2 C14 . 1.461(2) ?
N3 C3 . 1.3247(19) ?
N3 C20 . 1.4752(18) ?
N3 C26 . 1.4789(19) ?
C1 C2 . 1.377(2) ?
C1 C3 . 1.383(2) ?
C2 C3 . 1.388(2) ?
C4 H4A . 0.9900 ?
C4 H4B . 0.9900 ?
C4 C5 . 1.526(3) ?
C5 H5A . 0.9900 ?
C5 H5B . 0.9900 ?
C5 C6 . 1.510(3) ?
C6 H6AA . 0.9900 ?
C6 H6AB . 0.9900 ?
C6 H6BC . 0.9900 ?
C6 H6BD . 0.9900 ?
C6 C7 . 1.502(9) ?
C6 C7A . 1.60(2) ?
C7 H7A . 0.9800 ?
C7 H7B . 0.9800 ?
C7 H7C . 0.9800 ?
C7A H7AA . 0.9800 ?
C7A H7AB . 0.9800 ?
C7A H7AC . 0.9800 ?
C8 H8 . 1.0000 ?
C8 C9 . 1.502(2) ?
C8 C13 . 1.499(3) ?
C9 H9A . 0.9900 ?
C9 H9B . 0.9900 ?
C9 C10 . 1.535(3) ?
C10 H10A . 0.9900 ?
C10 H10B . 0.9900 ?
C10 C11 . 1.499(3) ?
C11 H11A . 0.9900 ?
C11 H11B . 0.9900 ?
C11 C12 . 1.501(3) ?
C12 H12A . 0.9900 ?
C12 H12B . 0.9900 ?
C12 C13 . 1.523(3) ?
C13 H13A . 0.9900 ?
C13 H13B . 0.9900 ?
C14 H14 . 1.0000 ?
C14 C15 . 1.518(2) ?
C14 C19 . 1.526(2) ?
C15 H15A . 0.9900 ?
C15 H15B . 0.9900 ?
C15 C16 . 1.535(3) ?
C16 H16A . 0.9900 ?
C16 H16B . 0.9900 ?
C16 C17 . 1.526(3) ?
C17 H17A . 0.9900 ?
C17 H17B . 0.9900 ?
C17 C18 . 1.507(3) ?
C18 H18A . 0.9900 ?
C18 H18B . 0.9900 ?
C18 C19 . 1.519(3) ?
C19 H19A . 0.9900 ?
C19 H19B . 0.9900 ?
C20 H20 . 1.0000 ?
C20 C21 . 1.528(2) ?
C20 C25 . 1.527(2) ?
C21 H21A . 0.9900 ?
C21 H21B . 0.9900 ?
C21 C22 . 1.531(2) ?
C22 H22A . 0.9900 ?
C22 H22B . 0.9900 ?
C22 C23 . 1.523(3) ?
C23 H23A . 0.9900 ?
C23 H23B . 0.9900 ?
C23 C24 . 1.521(2) ?
C24 H24A . 0.9900 ?
C24 H24B . 0.9900 ?
C24 C25 . 1.526(2) ?
C25 H25A . 0.9900 ?
C25 H25B . 0.9900 ?
C26 H26 . 1.0000 ?
C26 C27 . 1.528(2) ?
C26 C31 . 1.522(2) ?
C27 H27A . 0.9900 ?
C27 H27B . 0.9900 ?
C27 C28 . 1.525(2) ?
C28 H28A . 0.9900 ?
C28 H28B . 0.9900 ?
C28 C29 . 1.524(2) ?
C29 H29A . 0.9900 ?
C29 H29B . 0.9900 ?
C29 C30 . 1.525(2) ?
C30 H30A . 0.9900 ?
C30 H30B . 0.9900 ?
C30 C31 . 1.526(2) ?
C31 H31A . 0.9900 ?
C31 H31B . 0.9900 ?
C1S H1S . 0.9500 ?
C1S C2S . 1.389(3) ?
C1S C6S . 1.379(3) ?
C2S H2S . 0.9500 ?
C2S C3S . 1.378(4) ?
C3S H3S . 0.9500 ?
C3S C4S . 1.381(3) ?
C4S H4S . 0.9500 ?
C4S C5S . 1.379(3) ?
C5S H5S . 0.9500 ?
C5S C6S . 1.366(3) ?
C6S H6S . 0.9500 ?

loop_
_geom_torsion_atom_site_label_1
_geom_torsion_atom_site_label_2
_geom_torsion_atom_site_label_3
_geom_torsion_atom_site_label_4
_geom_torsion_site_symmetry_1
_geom_torsion_site_symmetry_2
_geom_torsion_site_symmetry_3
_geom_torsion_site_symmetry_4
_geom_torsion
_geom_torsion_publ_flag
N1 C1 C2 N2 . . . . 4.0(5) ?
N1 C1 C2 C3 . . . . -177.3(3) ?
N1 C1 C3 N3 . . . . -2.2(5) ?
N1 C1 C3 C2 . . . . 177.5(3) ?
N1 C4 C5 C6 . . . . -175.67(16) ?
N2 C2 C3 N3 . . . . -2.0(6) ?
N2 C2 C3 C1 . . . . 178.3(4) ?
N2 C8 C9 C10 . . . . 173.80(16) ?
N2 C8 C13 C12 . . . . -172.96(18) ?
N2 C14 C15 C16 . . . . 179.90(14) ?
N2 C14 C19 C18 . . . . 179.06(14) ?
N3 C20 C21 C22 . . . . -179.07(13) ?
N3 C20 C25 C24 . . . . 178.39(12) ?
N3 C26 C27 C28 . . . . -174.43(12) ?
N3 C26 C31 C30 . . . . 174.66(12) ?
C1 N1 C4 C5 . . . . -73.7(2) ?
C1 C2 C3 N3 . . . . 179.7(3) ?
C2 N2 C8 C9 . . . . -100.70(18) ?
C2 N2 C8 C13 . . . . 132.84(18) ?
C2 N2 C14 C15 . . . . -67.2(2) ?
C2 N2 C14 C19 . . . . 61.1(2) ?
C2 C1 C3 N3 . . . . -179.8(3) ?
C3 N3 C20 C21 . . . . 109.43(15) ?
C3 N3 C20 C25 . . . . -125.54(14) ?
C3 N3 C26 C27 . . . . -57.58(17) ?
C3 N3 C26 C31 . . . . 68.81(17) ?
C3 C1 C2 N2 . . . . -178.7(3) ?
C4 N1 C1 C2 . . . . -15.3(4) ?
C4 N1 C1 C3 . . . . 169.1(2) ?
C4 C5 C6 C7 . . . . -177.2(6) ?
C4 C5 C6 C7A . . . . 170.9(10) ?
C8 N2 C2 C1 . . . . -4.6(3) ?
C8 N2 C2 C3 . . . . 178.0(3) ?
C8 N2 C14 C15 . . . . 124.29(15) ?
C8 N2 C14 C19 . . . . -107.48(16) ?
C8 C9 C10 C11 . . . . 55.2(2) ?
C9 C8 C13 C12 . . . . 59.2(3) ?
C9 C10 C11 C12 . . . . -52.4(3) ?
C10 C11 C12 C13 . . . . 52.5(3) ?
C11 C12 C13 C8 . . . . -55.7(3) ?
C13 C8 C9 C10 . . . . -58.7(2) ?
C14 N2 C2 C1 . . . . -173.4(2) ?
C14 N2 C2 C3 . . . . 9.2(4) ?
C14 N2 C8 C9 . . . . 68.4(2) ?
C14 N2 C8 C13 . . . . -58.1(2) ?
C14 C15 C16 C17 . . . . -52.9(2) ?
C15 C14 C19 C18 . . . . -53.5(2) ?
C15 C16 C17 C18 . . . . 55.6(2) ?
C16 C17 C18 C19 . . . . -56.5(2) ?
C17 C18 C19 C14 . . . . 54.6(2) ?
C19 C14 C15 C16 . . . . 52.51(19) ?
C20 N3 C3 C1 . . . . 175.9(2) ?
C20 N3 C3 C2 . . . . -3.7(4) ?
C20 N3 C26 C27 . . . . 117.46(14) ?
C20 N3 C26 C31 . . . . -116.15(14) ?
C20 C21 C22 C23 . . . . -55.36(18) ?
C21 C20 C25 C24 . . . . -56.42(16) ?
C21 C22 C23 C24 . . . . 56.07(19) ?
C22 C23 C24 C25 . . . . -56.65(19) ?
C23 C24 C25 C20 . . . . 56.72(17) ?
C25 C20 C21 C22 . . . . 55.63(18) ?
C26 N3 C3 C1 . . . . -9.3(3) ?
C26 N3 C3 C2 . . . . 171.2(3) ?
C26 N3 C20 C21 . . . . -65.46(17) ?
C26 N3 C20 C25 . . . . 59.57(16) ?
C26 C27 C28 C29 . . . . -56.36(17) ?
C27 C26 C31 C30 . . . . -58.31(16) ?
C27 C28 C29 C30 . . . . 54.94(18) ?
C28 C29 C30 C31 . . . . -55.23(18) ?
C29 C30 C31 C26 . . . . 56.37(17) ?
C31 C26 C27 C28 . . . . 58.71(16) ?
C1S C2S C3S C4S . . . . 0.5(3) ?
C2S C1S C6S C5S . . . . -0.6(3) ?
C2S C3S C4S C5S . . . . -0.2(3) ?
C3S C4S C5S C6S . . . . -0.6(3) ?
C4S C5S C6S C1S . . . . 1.0(3) ?
C6S C1S C2S C3S . . . . -0.2(3) ?

_cod_database_fobs_code 2244150
